data_4342180
loop_
_publ_author_name
'Ding, Ran'
'Huang, Chao'
'Lu, Jingjing'
'Wang, Junning'
'Song, Chuanjun'
'Wu, Jie'
'Hou, Hongwei'
'Fan, Yaoting'

_publ_section_title
;
 Solvent templates induced porous metal-organic materials: conformational
 isomerism and catalytic activity.
;
_journal_issue 4
_journal_name_full 'Inorganic chemistry'
_journal_page_first 1405
_journal_page_last 1413
_journal_paper_doi 10.1021/ic502369y
_journal_volume 54
_journal_year 2015
_chemical_formula_moiety 'C24 H31 Co2 N O15'
_chemical_formula_sum 'C24 H31 Co2 N O15'
_chemical_formula_weight 691.36
_chemical_name_systematic
; 
 ? 
;
_space_group_IT_number 14
_symmetry_cell_setting monoclinic
_symmetry_space_group_name_Hall '-P 2ybc'
_symmetry_space_group_name_H-M 'P 1 21/c 1'
_atom_sites_solution_hydrogens geom
_atom_sites_solution_primary direct
_atom_sites_solution_secondary difmap
_audit_creation_method SHELXL-97
_cell_angle_alpha 90.00
_cell_angle_beta 104.23(3)
_cell_angle_gamma 90.00
_cell_formula_units_Z 4
_cell_length_a 7.7720(16)
_cell_length_b 18.629(4)
_cell_length_c 19.518(5)
_cell_measurement_reflns_used 7930
_cell_measurement_temperature 293(2)
_cell_measurement_theta_max 27.8485
_cell_measurement_theta_min 2.1864
_cell_volume 2739.2(11)
_computing_cell_refinement 'CrystalClear (Rigaku/MSC Inc., 2006)'
_computing_data_collection 'CrystalClear (Rigaku/MSC Inc., 2006)'
_computing_data_reduction 'CrystalClear (Rigaku/MSC Inc., 2006)'
_computing_molecular_graphics SHELXTL
_computing_publication_material SHELXTL
_computing_structure_refinement 'SHELXL-97 (Sheldrick, 1997)'
_computing_structure_solution 'SHELXS-97 (Sheldrick, 1990)'
_diffrn_ambient_temperature 293(2)
_diffrn_detector_area_resol_mean 28.5714
_diffrn_measured_fraction_theta_full 0.994
_diffrn_measured_fraction_theta_max 0.994
_diffrn_measurement_device_type Saturn724
_diffrn_measurement_method dtprofit.ref
_diffrn_radiation_monochromator graphite
_diffrn_radiation_source 'fine-focus sealed tube'
_diffrn_radiation_type MoK\a
_diffrn_radiation_wavelength 0.71073
_diffrn_reflns_av_R_equivalents 0.0295
_diffrn_reflns_av_sigmaI/netI 0.0254
_diffrn_reflns_limit_h_max 10
_diffrn_reflns_limit_h_min -8
_diffrn_reflns_limit_k_max 24
_diffrn_reflns_limit_k_min -20
_diffrn_reflns_limit_l_max 25
_diffrn_reflns_limit_l_min -25
_diffrn_reflns_number 24436
_diffrn_reflns_theta_full 27.86
_diffrn_reflns_theta_max 27.86
_diffrn_reflns_theta_min 2.19
_diffrn_standards_number 4228
_exptl_absorpt_coefficient_mu 1.288
_exptl_absorpt_correction_T_max 0.7827
_exptl_absorpt_correction_T_min 0.7389
_exptl_absorpt_correction_type numerical
_exptl_absorpt_process_details 'CrystalClear (Rigaku/MSC Inc., 2006)'
_exptl_crystal_colour Purple
_exptl_crystal_density_diffrn 1.676
_exptl_crystal_density_method 'not measured'
_exptl_crystal_description Block
_exptl_crystal_F_000 1424
_exptl_crystal_size_max 0.25
_exptl_crystal_size_mid 0.20
_exptl_crystal_size_min 0.20
_refine_diff_density_max 0.968
_refine_diff_density_min -2.215
_refine_diff_density_rms 0.105
_refine_ls_extinction_method none
_refine_ls_goodness_of_fit_ref 1.133
_refine_ls_hydrogen_treatment mixed
_refine_ls_matrix_type full
_refine_ls_number_parameters 382
_refine_ls_number_reflns 6487
_refine_ls_number_restraints 68
_refine_ls_restrained_S_all 1.202
_refine_ls_R_factor_all 0.0816
_refine_ls_R_factor_gt 0.0720
_refine_ls_shift/su_max 0.002
_refine_ls_shift/su_mean 0.000
_refine_ls_structure_factor_coef Fsqd
_refine_ls_weighting_details 'calc w=1/[\s^2^(Fo^2^)+(0.0811P)^2^+7.1527P] where P=(Fo^2^+2Fc^2^)/3'
_refine_ls_weighting_scheme calc
_refine_ls_wR_factor_gt 0.1932
_refine_ls_wR_factor_ref 0.2003
_reflns_number_gt 5539
_reflns_number_total 6487
_reflns_threshold_expression >2sigma(I)
_cod_data_source_file ic502369y_si_002.cif
_cod_data_source_block 1
_cod_depositor_comments
;
The following automatic conversions were performed:

'_symmetry_cell_setting' value 'Monoclinic' changed to 'monoclinic'
according to
/usr/data/users/saulius/crontab/automatic-downloads/rss-feeds/ACS/lib/dictionaries/cif_core.dic
dictionary named 'cif_core.dic' version 2.4.2 from 2011-04-26.

'_exptl_absorpt_correction_type' value 'Numerical' changed to
'numerical' according to
/usr/data/users/saulius/crontab/automatic-downloads/rss-feeds/ACS/lib/dictionaries/cif_core.dic
dictionary named 'cif_core.dic' version 2.4.2 from 2011-04-26.

Automatic conversion script
Id: cif_fix_values 3008 2015-01-20 13:52:24Z robertas 

 Adding full bibliography for 4342180--4342182.cif.
;
_cod_original_sg_symbol_Hall '-P 2ybc '
_cod_original_sg_symbol_H-M 'P21/c '
_cod_database_code 4342180

loop_
_symmetry_equiv_pos_as_xyz
'x, y, z'
'-x, y+1/2, -z+1/2'
'-x, -y, -z'
'x, -y-1/2, z-1/2'

loop_
_atom_site_label
_atom_site_type_symbol
_atom_site_fract_x
_atom_site_fract_y
_atom_site_fract_z
_atom_site_U_iso_or_equiv
_atom_site_adp_type
_atom_site_occupancy
_atom_site_symmetry_multiplicity
_atom_site_calc_flag
_atom_site_refinement_flags
Co1 Co -0.29590(7) 0.56004(3) 0.97052(3) 0.02773(18) Uani 1 1 d .
Co2 Co -0.19801(7) 0.93997(3) 1.03536(3) 0.02882(19) Uani 1 1 d .
O1 O -0.0271(5) 0.91897(18) 1.14029(19) 0.0443(8) Uani 1 1 d D
H1D H 0.0109 0.8761 1.1453 0.066 Uiso 1 1 d RD
H1E H -0.1027 0.9280 1.1642 0.066 Uiso 1 1 d RD
O2 O 0.0119(5) 0.91818(18) 0.9973(2) 0.0528(11) Uani 1 1 d .
O3 O 0.1978(5) 0.95562(15) 0.93553(19) 0.0388(8) Uani 1 1 d .
O4 O -0.2004(4) 0.66555(16) 0.97217(18) 0.0384(8) Uani 1 1 d .
O5 O -0.0847(4) 0.58923(15) 0.91099(17) 0.0318(6) Uani 1 1 d .
O6 O -0.4888(5) 0.58124(19) 0.8779(2) 0.0571(11) Uani 1 1 d D
H6C H -0.5284 0.6226 0.8649 0.086 Uiso 1 1 d RD
H6D H -0.5811 0.5491 0.8558 0.086 Uiso 1 1 d RD
O7 O -0.0802(4) 0.53963(18) 1.06195(18) 0.0401(7) Uani 1 1 d .
O8 O 0.3941(4) 0.72396(15) 0.83797(17) 0.0330(7) Uani 1 1 d .
O9 O 1.0989(4) 0.72352(15) 0.65924(17) 0.0331(7) Uani 1 1 d .
O10 O 1.5676(4) 0.58648(15) 0.57852(18) 0.0359(7) Uani 1 1 d .
O11 O 1.7023(4) 0.66645(16) 0.52881(19) 0.0391(8) Uani 1 1 d .
O12 O 1.5510(5) 0.92585(17) 0.5386(2) 0.0480(10) Uani 1 1 d .
O13 O 1.2847(4) 0.95326(15) 0.55316(18) 0.0327(7) Uani 1 1 d .
O14 O 0.7528(7) 0.5158(3) 0.1821(3) 0.0784(14) Uani 1 1 d DU
H14C H 0.7659 0.5328 0.1413 0.118 Uiso 1 1 d RD
H14D H 0.8565 0.5048 0.2068 0.118 Uiso 1 1 d RD
O15 O 0.8787(8) 0.5398(3) 0.7681(3) 0.0910(16) Uani 1 1 d U
H15 H 0.8449 0.5804 0.7743 0.137 Uiso 1 1 calc R
N1 N -0.3784(7) 0.9618(2) 0.9358(2) 0.0492(10) Uani 1 1 d DU
C1 C -0.2262(12) 0.9666(5) 0.8232(4) 0.091(2) Uani 1 1 d DU
H1A H -0.1755 0.9210 0.8163 0.136 Uiso 1 1 calc R
H1B H -0.1343 1.0023 0.8341 0.136 Uiso 1 1 calc R
H1C H -0.3122 0.9801 0.7808 0.136 Uiso 1 1 calc R
C2 C -0.3146(14) 0.9613(6) 0.8828(5) 0.111(2) Uani 1 1 d DU
C3 C 0.1078(5) 0.9078(2) 0.9556(2) 0.0270(8) Uani 1 1 d .
C4 C 0.1229(5) 0.83295(19) 0.9299(2) 0.0215(7) Uani 1 1 d .
C5 C 0.0113(5) 0.77952(19) 0.94465(19) 0.0214(7) Uani 1 1 d .
H5 H -0.0734 0.7904 0.9694 0.026 Uiso 1 1 calc R
C6 C 0.0286(5) 0.70956(19) 0.92173(19) 0.0203(7) Uani 1 1 d .
C7 C 0.1575(5) 0.6930(2) 0.8857(2) 0.0232(7) Uani 1 1 d .
H7A H 0.1688 0.6463 0.8707 0.028 Uiso 1 1 calc R
C8 C 0.2695(5) 0.7468(2) 0.8721(2) 0.0227(7) Uani 1 1 d .
C9 C 0.2526(5) 0.8168(2) 0.8934(2) 0.0242(7) Uani 1 1 d .
H9 H 0.3263 0.8527 0.8836 0.029 Uiso 1 1 calc R
C10 C -0.0911(5) 0.6517(2) 0.9356(2) 0.0240(7) Uani 1 1 d .
C11 C 0.5121(5) 0.7761(2) 0.8194(2) 0.0312(9) Uani 1 1 d .
H11A H 0.5849 0.7984 0.8616 0.037 Uiso 1 1 calc R
H11B H 0.4451 0.8131 0.7895 0.037 Uiso 1 1 calc R
C12 C 0.6265(5) 0.7352(2) 0.7804(2) 0.0288(8) Uani 1 1 d .
H12A H 0.5500 0.7084 0.7422 0.035 Uiso 1 1 calc R
H12B H 0.6981 0.7009 0.8126 0.035 Uiso 1 1 calc R
C13 C 0.7495(5) 0.7828(3) 0.7497(2) 0.0310(9) Uani 1 1 d .
H13A H 0.8233 0.8117 0.7869 0.037 Uiso 1 1 calc R
H13B H 0.6796 0.8149 0.7145 0.037 Uiso 1 1 calc R
C14 C 0.8664(5) 0.7352(2) 0.7158(2) 0.0271(8) Uani 1 1 d .
H14A H 0.9395 0.7052 0.7522 0.033 Uiso 1 1 calc R
H14B H 0.7906 0.7038 0.6817 0.033 Uiso 1 1 calc R
C15 C 0.9853(6) 0.7763(2) 0.6794(2) 0.0311(9) Uani 1 1 d .
H15A H 0.9156 0.8010 0.6381 0.037 Uiso 1 1 calc R
H15B H 1.0550 0.8114 0.7112 0.037 Uiso 1 1 calc R
C16 C 1.2249(5) 0.7457(2) 0.6252(2) 0.0220(7) Uani 1 1 d .
C17 C 1.2481(5) 0.8161(2) 0.6072(2) 0.0230(7) Uani 1 1 d .
H17 H 1.1765 0.8522 0.6181 0.028 Uiso 1 1 calc R
C18 C 1.3809(5) 0.83266(18) 0.5723(2) 0.0210(7) Uani 1 1 d .
C19 C 1.4894(5) 0.77915(19) 0.5566(2) 0.0219(7) Uani 1 1 d .
H19 H 1.5785 0.7905 0.5342 0.026 Uiso 1 1 calc R
C20 C 1.4639(5) 0.70812(19) 0.57474(19) 0.0213(7) Uani 1 1 d .
C21 C 1.3325(5) 0.69108(19) 0.6091(2) 0.0236(7) Uani 1 1 d .
H21 H 1.3160 0.6438 0.6212 0.028 Uiso 1 1 calc R
C22 C 1.4073(5) 0.9090(2) 0.5527(2) 0.0245(8) Uani 1 1 d .
C23 C 1.5825(5) 0.6505(2) 0.5587(2) 0.0269(8) Uani 1 1 d .
C24 C 0.7350(12) 0.4952(6) 0.7483(4) 0.106(3) Uani 1 1 d U
H24A H 0.7287 0.4646 0.7873 0.159 Uiso 1 1 calc R
H24B H 0.7469 0.4663 0.7090 0.159 Uiso 1 1 calc R
H24C H 0.6286 0.5233 0.7348 0.159 Uiso 1 1 calc R

loop_
_atom_site_aniso_label
_atom_site_aniso_U_11
_atom_site_aniso_U_22
_atom_site_aniso_U_33
_atom_site_aniso_U_23
_atom_site_aniso_U_13
_atom_site_aniso_U_12
Co1 0.0263(3) 0.0149(3) 0.0490(4) -0.0028(2) 0.0227(3) -0.00265(19)
Co2 0.0327(3) 0.0148(3) 0.0478(4) -0.0035(2) 0.0268(3) -0.0038(2)
O1 0.0482(19) 0.0296(17) 0.057(2) -0.0006(15) 0.0171(16) 0.0017(15)
O2 0.058(2) 0.0264(17) 0.095(3) -0.0187(17) 0.059(2) -0.0099(15)
O3 0.0527(19) 0.0128(13) 0.063(2) -0.0054(13) 0.0383(17) -0.0074(13)
O4 0.0431(17) 0.0241(15) 0.062(2) -0.0085(14) 0.0397(16) -0.0125(13)
O5 0.0324(15) 0.0161(13) 0.0519(18) -0.0037(12) 0.0199(13) -0.0037(11)
O6 0.044(2) 0.0289(18) 0.087(3) 0.0086(18) -0.0047(19) -0.0028(15)
O7 0.0420(18) 0.0311(17) 0.0488(19) -0.0026(14) 0.0142(15) -0.0012(14)
O8 0.0348(15) 0.0223(14) 0.0536(18) -0.0041(12) 0.0333(14) -0.0032(12)
O9 0.0349(15) 0.0207(14) 0.0557(19) 0.0041(12) 0.0342(14) 0.0017(12)
O10 0.0377(16) 0.0165(14) 0.062(2) 0.0053(13) 0.0282(15) 0.0052(12)
O11 0.0433(17) 0.0210(14) 0.067(2) 0.0073(14) 0.0408(17) 0.0101(13)
O12 0.047(2) 0.0260(16) 0.088(3) 0.0095(16) 0.050(2) 0.0035(14)
O13 0.0291(14) 0.0174(13) 0.0583(19) 0.0069(12) 0.0237(14) 0.0039(11)
O14 0.087(3) 0.088(3) 0.062(3) 0.000(2) 0.020(2) -0.015(3)
O15 0.111(3) 0.088(3) 0.081(3) 0.000(3) 0.037(3) -0.012(3)
N1 0.067(2) 0.0340(19) 0.047(2) 0.0021(17) 0.0154(18) 0.0113(19)
C1 0.096(4) 0.103(4) 0.077(3) -0.006(3) 0.030(3) -0.022(3)
C2 0.113(4) 0.120(4) 0.102(3) 0.004(3) 0.030(3) 0.001(3)
C3 0.0277(19) 0.0171(18) 0.042(2) -0.0021(15) 0.0191(17) -0.0030(14)
C4 0.0233(17) 0.0150(16) 0.0289(18) 0.0002(13) 0.0120(14) -0.0016(13)
C5 0.0220(16) 0.0182(17) 0.0276(18) -0.0007(13) 0.0128(14) -0.0015(13)
C6 0.0191(16) 0.0170(16) 0.0275(17) -0.0006(13) 0.0108(13) -0.0024(13)
C7 0.0235(18) 0.0193(17) 0.0305(19) -0.0037(14) 0.0138(15) -0.0018(14)
C8 0.0212(17) 0.0219(18) 0.0296(18) -0.0011(14) 0.0151(14) -0.0003(14)
C9 0.0234(17) 0.0190(17) 0.035(2) -0.0001(14) 0.0171(15) -0.0035(14)
C10 0.0233(17) 0.0188(17) 0.0328(19) 0.0004(14) 0.0124(15) -0.0034(14)
C11 0.031(2) 0.028(2) 0.045(2) 0.0006(17) 0.0280(18) -0.0023(16)
C12 0.0279(19) 0.031(2) 0.033(2) -0.0006(16) 0.0182(16) 0.0018(16)
C13 0.031(2) 0.033(2) 0.036(2) -0.0014(16) 0.0216(17) -0.0014(16)
C14 0.0238(18) 0.031(2) 0.031(2) 0.0022(16) 0.0170(15) 0.0003(15)
C15 0.032(2) 0.027(2) 0.044(2) 0.0024(17) 0.0262(18) 0.0054(16)
C16 0.0218(17) 0.0201(17) 0.0283(18) 0.0013(14) 0.0139(14) -0.0002(14)
C17 0.0220(17) 0.0202(18) 0.0311(19) 0.0002(14) 0.0144(14) 0.0048(14)
C18 0.0232(17) 0.0132(16) 0.0315(18) 0.0035(13) 0.0163(14) 0.0018(13)
C19 0.0204(16) 0.0182(17) 0.0312(18) 0.0020(14) 0.0140(14) 0.0019(13)
C20 0.0198(16) 0.0187(17) 0.0277(18) -0.0001(13) 0.0102(14) 0.0039(13)
C21 0.0278(18) 0.0137(16) 0.0330(19) 0.0011(14) 0.0148(15) 0.0010(14)
C22 0.0265(18) 0.0190(18) 0.0329(19) 0.0021(14) 0.0164(15) 0.0025(14)
C23 0.0261(18) 0.0188(18) 0.040(2) 0.0009(15) 0.0158(16) 0.0046(15)
C24 0.113(4) 0.106(5) 0.099(4) 0.000(3) 0.027(4) -0.022(3)

loop_
_atom_type_symbol
_atom_type_description
_atom_type_scat_dispersion_real
_atom_type_scat_dispersion_imag
_atom_type_scat_source
C C 0.0033 0.0016 'International Tables Vol C Tables 4.2.6.8 and 6.1.1.4'
H H 0.0000 0.0000 'International Tables Vol C Tables 4.2.6.8 and 6.1.1.4'
Co Co 0.3494 0.9721 'International Tables Vol C Tables 4.2.6.8 and 6.1.1.4'
N N 0.0061 0.0033 'International Tables Vol C Tables 4.2.6.8 and 6.1.1.4'
O O 0.0106 0.0060 'International Tables Vol C Tables 4.2.6.8 and 6.1.1.4'

loop_
_geom_angle_atom_site_label_1
_geom_angle_atom_site_label_2
_geom_angle_atom_site_label_3
_geom_angle
_geom_angle_site_symmetry_1
_geom_angle_site_symmetry_3
O12 Co1 O13 109.96(13) 4_376 2_646
O12 Co1 O6 97.60(18) 4_376 .
O13 Co1 O6 92.86(14) 2_646 .
O12 Co1 O4 97.60(12) 4_376 .
O13 Co1 O4 151.44(12) 2_646 .
O6 Co1 O4 90.70(15) . .
O12 Co1 O7 86.67(15) 4_376 .
O13 Co1 O7 87.02(13) 2_646 .
O6 Co1 O7 175.48(15) . .
O4 Co1 O7 87.27(14) . .
O12 Co1 O5 156.56(12) 4_376 .
O13 Co1 O5 92.32(11) 2_646 .
O6 Co1 O5 88.16(14) . .
O4 Co1 O5 59.47(10) . .
O7 Co1 O5 87.34(12) . .
O2 Co2 O3 110.83(13) . 3_577
O2 Co2 O11 96.18(12) . 4_376
O3 Co2 O11 152.78(12) 3_577 4_376
O2 Co2 N1 96.56(19) . .
O3 Co2 N1 91.56(16) 3_577 .
O11 Co2 N1 88.56(17) 4_376 .
O2 Co2 O1 87.02(17) . .
O3 Co2 O1 87.17(14) 3_577 .
O11 Co2 O1 91.04(14) 4_376 .
N1 Co2 O1 176.41(16) . .
O2 Co2 O10 155.55(13) . 4_376
O3 Co2 O10 92.89(11) 3_577 4_376
O11 Co2 O10 59.90(11) 4_376 4_376
N1 Co2 O10 88.36(17) . 4_376
O1 Co2 O10 88.35(13) . 4_376
O2 Co2 C23 125.73(13) . 4_376
O3 Co2 C23 123.08(13) 3_577 4_376
O11 Co2 C23 29.71(12) 4_376 4_376
N1 Co2 C23 88.26(17) . 4_376
O1 Co2 C23 89.62(14) . 4_376
O10 Co2 C23 30.19(11) 4_376 4_376
Co2 O1 H1D 113.0 . .
Co2 O1 H1E 97.8 . .
H1D O1 H1E 113.0 . .
C3 O2 Co2 161.9(4) . .
C3 O3 Co2 123.8(3) . 3_577
C10 O4 Co1 94.8(2) . .
C10 O5 Co1 85.7(2) . .
Co1 O6 H6C 124.4 . .
Co1 O6 H6D 125.1 . .
H6C O6 H6D 105.0 . .
C8 O8 C11 118.8(3) . .
C16 O9 C15 119.0(3) . .
C23 O10 Co2 87.1(2) . 4_775
C23 O11 Co2 93.0(2) . 4_775
C22 O12 Co1 151.9(4) . 4_775
C22 O13 Co1 124.0(3) . 2_656
H14C O14 H14D 107.0 . .
C24 O15 H15 109.5 . .
C2 N1 Co2 116.4(6) . .
C2 C1 H1A 109.5 . .
C2 C1 H1B 109.5 . .
H1A C1 H1B 109.5 . .
C2 C1 H1C 109.5 . .
H1A C1 H1C 109.5 . .
H1B C1 H1C 109.5 . .
N1 C2 C1 174.2(10) . .
O2 C3 O3 124.3(4) . .
O2 C3 C4 118.1(3) . .
O3 C3 C4 117.5(3) . .
C5 C4 C9 120.8(3) . .
C5 C4 C3 119.5(3) . .
C9 C4 C3 119.7(3) . .
C4 C5 C6 119.1(3) . .
C4 C5 H5 120.4 . .
C6 C5 H5 120.4 . .
C7 C6 C5 120.4(3) . .
C7 C6 C10 119.3(3) . .
C5 C6 C10 120.2(3) . .
C6 C7 C8 119.8(3) . .
C6 C7 H7A 120.1 . .
C8 C7 H7A 120.1 . .
O8 C8 C9 124.7(3) . .
O8 C8 C7 114.7(3) . .
C9 C8 C7 120.6(3) . .
C8 C9 C4 119.2(3) . .
C8 C9 H9 120.4 . .
C4 C9 H9 120.4 . .
O4 C10 O5 119.8(3) . .
O4 C10 C6 119.4(3) . .
O5 C10 C6 120.8(3) . .
O8 C11 C12 106.1(3) . .
O8 C11 H11A 110.5 . .
C12 C11 H11A 110.5 . .
O8 C11 H11B 110.5 . .
C12 C11 H11B 110.5 . .
H11A C11 H11B 108.7 . .
C11 C12 C13 114.1(3) . .
C11 C12 H12A 108.7 . .
C13 C12 H12A 108.7 . .
C11 C12 H12B 108.7 . .
C13 C12 H12B 108.7 . .
H12A C12 H12B 107.6 . .
C12 C13 C14 109.2(4) . .
C12 C13 H13A 109.8 . .
C14 C13 H13A 109.8 . .
C12 C13 H13B 109.8 . .
C14 C13 H13B 109.8 . .
H13A C13 H13B 108.3 . .
C15 C14 C13 114.1(3) . .
C15 C14 H14A 108.7 . .
C13 C14 H14A 108.7 . .
C15 C14 H14B 108.7 . .
C13 C14 H14B 108.7 . .
H14A C14 H14B 107.6 . .
O9 C15 C14 105.7(3) . .
O9 C15 H15A 110.6 . .
C14 C15 H15A 110.6 . .
O9 C15 H15B 110.6 . .
C14 C15 H15B 110.6 . .
H15A C15 H15B 108.7 . .
O9 C16 C17 124.1(3) . .
O9 C16 C21 115.2(3) . .
C17 C16 C21 120.7(3) . .
C16 C17 C18 119.3(3) . .
C16 C17 H17 120.3 . .
C18 C17 H17 120.3 . .
C19 C18 C17 120.5(3) . .
C19 C18 C22 119.8(3) . .
C17 C18 C22 119.7(3) . .
C18 C19 C20 119.6(3) . .
C18 C19 H19 120.2 . .
C20 C19 H19 120.2 . .
C21 C20 C19 120.4(3) . .
C21 C20 C23 120.0(3) . .
C19 C20 C23 119.6(3) . .
C20 C21 C16 119.5(3) . .
C20 C21 H21 120.2 . .
C16 C21 H21 120.2 . .
O12 C22 O13 123.5(4) . .
O12 C22 C18 118.6(3) . .
O13 C22 C18 117.8(3) . .
O11 C23 O10 120.0(3) . .
O11 C23 C20 119.6(3) . .
O10 C23 C20 120.2(3) . .
O11 C23 Co2 57.3(2) . 4_775
O10 C23 Co2 62.8(2) . 4_775
C20 C23 Co2 175.6(3) . 4_775
O15 C24 H24A 109.5 . .
O15 C24 H24B 109.5 . .
H24A C24 H24B 109.5 . .
O15 C24 H24C 109.5 . .
H24A C24 H24C 109.5 . .
H24B C24 H24C 109.5 . .

loop_
_geom_bond_atom_site_label_1
_geom_bond_atom_site_label_2
_geom_bond_distance
_geom_bond_site_symmetry_2
Co1 O12 2.008(3) 4_376
Co1 O13 2.049(3) 2_646
Co1 O6 2.083(4) .
Co1 O4 2.099(3) .
Co1 O7 2.161(4) .
Co1 O5 2.298(3) .
Co2 O2 1.993(3) .
Co2 O3 2.026(3) 3_577
Co2 O11 2.121(3) 4_376
Co2 N1 2.137(5) .
Co2 O1 2.185(4) .
Co2 O10 2.241(3) 4_376
Co2 C23 2.518(4) 4_376
O1 H1D 0.8496 .
O1 H1E 0.8518 .
O2 C3 1.246(5) .
O3 C3 1.253(5) .
O3 Co2 2.026(3) 3_577
O4 C10 1.263(5) .
O5 C10 1.264(5) .
O6 H6C 0.8444 .
O6 H6D 0.9525 .
O8 C8 1.371(4) .
O8 C11 1.441(5) .
O9 C16 1.375(4) .
O9 C15 1.439(5) .
O10 C23 1.268(5) .
O10 Co2 2.241(3) 4_775
O11 C23 1.249(5) .
O11 Co2 2.121(3) 4_775
O12 C22 1.254(5) .
O12 Co1 2.008(3) 4_775
O13 C22 1.262(5) .
O13 Co1 2.049(3) 2_656
O14 H14C 0.8858 .
O14 H14D 0.8562 .
O15 C24 1.369(10) .
O15 H15 0.8200 .
N1 C2 1.254(9) .
C1 C2 1.492(10) .
C1 H1A 0.9600 .
C1 H1B 0.9600 .
C1 H1C 0.9600 .
C3 C4 1.497(5) .
C4 C5 1.395(5) .
C4 C9 1.403(5) .
C5 C6 1.395(5) .
C5 H5 0.9300 .
C6 C7 1.392(5) .
C6 C10 1.492(5) .
C7 C8 1.395(5) .
C7 H7A 0.9300 .
C8 C9 1.385(5) .
C9 H9 0.9300 .
C11 C12 1.510(5) .
C11 H11A 0.9700 .
C11 H11B 0.9700 .
C12 C13 1.530(5) .
C12 H12A 0.9700 .
C12 H12B 0.9700 .
C13 C14 1.531(5) .
C13 H13A 0.9700 .
C13 H13B 0.9700 .
C14 C15 1.506(5) .
C14 H14A 0.9700 .
C14 H14B 0.9700 .
C15 H15A 0.9700 .
C15 H15B 0.9700 .
C16 C17 1.382(5) .
C16 C21 1.400(5) .
C17 C18 1.403(5) .
C17 H17 0.9300 .
C18 C19 1.387(5) .
C18 C22 1.500(5) .
C19 C20 1.396(5) .
C19 H19 0.9300 .
C20 C21 1.389(5) .
C20 C23 1.497(5) .
C21 H21 0.9300 .
C23 Co2 2.518(4) 4_775
C24 H24A 0.9600 .
C24 H24B 0.9600 .
C24 H24C 0.9600 .

loop_
_geom_hbond_atom_site_label_D
_geom_hbond_atom_site_label_H
_geom_hbond_atom_site_label_A
_geom_hbond_distance_DH
_geom_hbond_distance_HA
_geom_hbond_distance_DA
_geom_hbond_angle_DHA
_geom_hbond_site_symmetry_A
O1 H1D O9 0.85 1.97 2.822(4) 178.7 4_476
O6 H6C O8 0.84 2.01 2.856(5) 175.8 1_455
O15 H15 O5 0.82 2.59 2.884(7) 102.5 1_655

loop_
_geom_torsion_atom_site_label_1
_geom_torsion_atom_site_label_2
_geom_torsion_atom_site_label_3
_geom_torsion_atom_site_label_4
_geom_torsion
_geom_torsion_site_symmetry_1
_geom_torsion_site_symmetry_4
O3 Co2 O2 C3 -96.7(10) 3_577 .
O11 Co2 O2 C3 86.7(10) 4_376 .
N1 Co2 O2 C3 -2.6(10) . .
O1 Co2 O2 C3 177.4(10) . .
O10 Co2 O2 C3 98.0(10) 4_376 .
C23 Co2 O2 C3 90.0(10) 4_376 .
O12 Co1 O4 C10 172.9(3) 4_376 .
O13 Co1 O4 C10 8.0(5) 2_646 .
O6 Co1 O4 C10 -89.3(3) . .
O7 Co1 O4 C10 86.7(3) . .
O5 Co1 O4 C10 -1.8(2) . .
O12 Co1 O5 C10 -11.2(5) 4_376 .
O13 Co1 O5 C10 -173.5(2) 2_646 .
O6 Co1 O5 C10 93.7(3) . .
O4 Co1 O5 C10 1.8(2) . .
O7 Co1 O5 C10 -86.6(2) . .
O2 Co2 N1 C2 -4.7(7) . .
O3 Co2 N1 C2 106.5(7) 3_577 .
O11 Co2 N1 C2 -100.8(7) 4_376 .
O1 Co2 N1 C2 176(2) . .
O10 Co2 N1 C2 -160.7(7) 4_376 .
C23 Co2 N1 C2 -130.5(7) 4_376 .
Co2 N1 C2 C1 -59(10) . .
Co2 O2 C3 O3 91.5(10) . .
Co2 O2 C3 C4 -91.1(10) . .
Co2 O3 C3 O2 -2.1(7) 3_577 .
Co2 O3 C3 C4 -179.6(3) 3_577 .
O2 C3 C4 C5 9.2(6) . .
O3 C3 C4 C5 -173.2(4) . .
O2 C3 C4 C9 -168.7(4) . .
O3 C3 C4 C9 8.9(6) . .
C9 C4 C5 C6 -0.8(6) . .
C3 C4 C5 C6 -178.7(4) . .
C4 C5 C6 C7 1.1(6) . .
C4 C5 C6 C10 -178.9(3) . .
C5 C6 C7 C8 -0.3(6) . .
C10 C6 C7 C8 179.6(3) . .
C11 O8 C8 C9 -3.0(6) . .
C11 O8 C8 C7 177.9(4) . .
C6 C7 C8 O8 178.4(3) . .
C6 C7 C8 C9 -0.8(6) . .
O8 C8 C9 C4 -178.0(4) . .
C7 C8 C9 C4 1.0(6) . .
C5 C4 C9 C8 -0.2(6) . .
C3 C4 C9 C8 177.7(4) . .
Co1 O4 C10 O5 3.3(4) . .
Co1 O4 C10 C6 -176.8(3) . .
Co1 O5 C10 O4 -3.0(4) . .
Co1 O5 C10 C6 177.1(3) . .
C7 C6 C10 O4 175.5(4) . .
C5 C6 C10 O4 -4.6(6) . .
C7 C6 C10 O5 -4.7(6) . .
C5 C6 C10 O5 175.2(4) . .
C8 O8 C11 C12 -177.7(3) . .
O8 C11 C12 C13 174.3(3) . .
C11 C12 C13 C14 176.4(4) . .
C12 C13 C14 C15 176.2(4) . .
C16 O9 C15 C14 -179.2(3) . .
C13 C14 C15 O9 172.9(3) . .
C15 O9 C16 C17 -1.5(6) . .
C15 O9 C16 C21 178.5(4) . .
O9 C16 C17 C18 -179.8(4) . .
C21 C16 C17 C18 0.1(6) . .
C16 C17 C18 C19 -0.7(6) . .
C16 C17 C18 C22 -179.9(4) . .
C17 C18 C19 C20 1.1(6) . .
C22 C18 C19 C20 -179.8(3) . .
C18 C19 C20 C21 -0.9(6) . .
C18 C19 C20 C23 -179.2(4) . .
C19 C20 C21 C16 0.2(6) . .
C23 C20 C21 C16 178.6(4) . .
O9 C16 C21 C20 -179.9(3) . .
C17 C16 C21 C20 0.1(6) . .
Co1 O12 C22 O13 -90.4(7) 4_775 .
Co1 O12 C22 C18 91.6(7) 4_775 .
Co1 O13 C22 O12 1.1(6) 2_656 .
Co1 O13 C22 C18 179.1(3) 2_656 .
C19 C18 C22 O12 -17.2(6) . .
C17 C18 C22 O12 161.9(4) . .
C19 C18 C22 O13 164.6(4) . .
C17 C18 C22 O13 -16.2(6) . .
Co2 O11 C23 O10 -0.1(5) 4_775 .
Co2 O11 C23 C20 176.3(3) 4_775 .
Co2 O10 C23 O11 0.1(4) 4_775 .
Co2 O10 C23 C20 -176.3(4) 4_775 .
C21 C20 C23 O11 -178.9(4) . .
C19 C20 C23 O11 -0.5(6) . .
C21 C20 C23 O10 -2.5(6) . .
C19 C20 C23 O10 175.9(4) . .
C21 C20 C23 Co2 -134(4) . 4_775
C19 C20 C23 Co2 45(4) . 4_775
